data_1559088
loop_
_publ_author_name
'S\/otofte, Inger'
'Crossland, Ingolf'

_publ_section_title
;
 The Crystal Structures of 2-Phenyl-3,3-dimethyl-1,1-dichlorocyclopropane
 (I), 2-p-Chlorophenyl-3,3-dimethyl-1,1-dichlorocyclopropane (II) and
 2-p-Chlorophenyl-3,3-dimethyl-1,1-dimethoxycyclopropane (III)
;
_journal_name_full 'Acta Chemica Scandinavica'
_journal_page_first 131
_journal_page_last 137
_journal_paper_doi 10.3891/acta.chem.scand.46-0131
_journal_volume 46
_journal_year 1992
_chemical_formula_sum 'C13 H17 Cl O2'
_chemical_formula_weight 240.7
_chemical_name_common
;
2-p-Chlorophenyl-3,3-dimethyl-1,1-dimethoxycyclopropane
;
_space_group_IT_number 2
_space_group_name_Hall '-P 1'
_space_group_name_H-M_alt 'P -1'
_symmetry_cell_setting triclinic
_symmetry_Int_Tables_number 2
_symmetry_space_group_name_Hall '-P 1'
_symmetry_space_group_name_H-M 'P -1'
_cell_angle_alpha 106.73(4)
_cell_angle_beta 95.84(4)
_cell_angle_gamma 104.00(3)
_cell_formula_units_Z 4
_cell_length_a 7.396(2)
_cell_length_b 10.796(4)
_cell_length_c 17.560(12)
_cell_volume 1280.5(11)
_diffrn_ambient_temperature 124
_diffrn_radiation_probe x-ray
_diffrn_radiation_type MoK\a
_diffrn_radiation_wavelength 0.71069
_exptl_absorpt_coefficient_mu 0.280
_exptl_crystal_density_diffrn 1.25
_exptl_crystal_F_000 512
_refine_ls_number_parameters 213
_refine_ls_number_reflns 3460
_refine_ls_R_factor_gt 0.035
_refine_ls_wR_factor_gt 0.036
_cod_data_source_file Acta-Chem-Scand-1992-46-131-3.cif
_cod_data_source_block 3
_cod_database_code 1559088

loop_
_space_group_symop_id
_space_group_symop_operation_xyz
1 x,y,z
2 -x,-y,-z

loop_
_atom_site_label
_atom_site_type_symbol
_atom_site_thermal_displace_type
_atom_site_fract_x
_atom_site_fract_y
_atom_site_fract_z
_atom_site_occupancy
_atom_site_U_iso_or_equiv
_atom_site_calc_flag
_atom_site_refinement_flags
_atom_site_disorder_assembly
_atom_site_disorder_group
Cl1 Cl Uiso -0.12790(9) 0.05740(5) 0.81990(4) 1.000 0.0294(3) . . . .
Cl2 Cl Uiso 0.45680(8) 0.17030(5) 0.63050(4) 1.000 0.0258(3) . . . .
O1 O Uiso 0.4073(2) 0.85890(10) 0.93940(10) 1.000 0.0203(5) . . . .
O2 O Uiso 0.3759(2) 0.69790(10) 1.00530(10) 1.000 0.0177(5) . . . .
C1 C Uiso 0.4110(3) 0.7294(2) 0.93600(10) 1.000 0.0160(8) . . . .
C2 C Uiso 0.3328(3) 0.6192(2) 0.85670(10) 1.000 0.0153(8) . . . .
C3 C Uiso 0.5489(3) 0.6740(2) 0.88930(10) 1.000 0.0161(8) . . . .
C4 C Uiso 0.6654(3) 0.7578(2) 0.8464(2) 1.000 0.0232(9) . . . .
C5 C Uiso 0.6449(3) 0.5841(2) 0.9187(2) 1.000 0.0217(9) . . . .
C6 C Uiso 0.2193(3) 0.4793(2) 0.84780(10) 1.000 0.0146(6) . . . .
C7 C Uiso 0.0869(3) 0.4566(2) 0.89650(10) 1.000 0.0156(8) . . . .
C8 C Uiso -0.0216(3) 0.3273(2) 0.88740(10) 1.000 0.0170(8) . . . .
C9 C Uiso 0.0041(3) 0.2199(2) 0.82840(10) 1.000 0.0171(8) . . . .
C10 C Uiso 0.1302(3) 0.2383(2) 0.77740(10) 1.000 0.0182(8) . . . .
C11 C Uiso 0.2386(3) 0.3688(2) 0.78790(10) 1.000 0.0168(8) . . . .
C12 C Uiso 0.2245(3) 0.8771(3) 0.9448(2) 1.000 0.0269(10) . . . .
C13 C Uiso 0.5144(4) 0.7848(3) 1.0759(2) 1.000 0.0267(9) . . . .
O21 O Uiso 0.9790(2) 0.92550(10) 0.61890(10) 1.000 0.0198(5) . . . .
O22 O Uiso 0.9040(2) 0.70870(10) 0.52540(10) 1.000 0.0212(5) . . . .
C21 C Uiso 0.9772(3) 0.7910(2) 0.60480(10) 1.000 0.0177(8) . . . .
C22 C Uiso 0.9320(3) 0.7302(2) 0.66940(10) 1.000 0.0162(8) . . . .
C23 C Uiso 1.1370(3) 0.7674(2) 0.65310(10) 1.000 0.0190(8) . . . .
C24 C Uiso 1.2797(4) 0.8860(2) 0.7167(2) 1.000 0.0265(9) . . . .
C25 C Uiso 1.2154(4) 0.6537(2) 0.6128(2) 1.000 0.0275(10) . . . .
C26 C Uiso 0.8179(3) 0.5884(2) 0.65520(10) 1.000 0.0156(8) . . . .
C27 C Uiso 0.6476(3) 0.5287(2) 0.60010(10) 1.000 0.0198(8) . . . .
C28 C Uiso 0.5355(3) 0.4007(2) 0.59240(10) 1.000 0.0208(8) . . . .
C29 C Uiso 0.5964(3) 0.3315(2) 0.63990(10) 1.000 0.0190(8) . . . .
C30 C Uiso 0.7642(3) 0.3869(2) 0.69490(10) 1.000 0.0223(9) . . . .
C31 C Uiso 0.8738(3) 0.5150(2) 0.70210(10) 1.000 0.0214(8) . . . .
C32 C Uiso 0.7931(3) 0.9402(2) 0.6051(2) 1.000 0.0255(9) . . . .
C33 C Uiso 1.0123(4) 0.7512(3) 0.4693(2) 1.000 0.0324(10) . . . .
H1 H Uiso 0.290(3) 0.652(2) 0.8140(10) 1.000 0.019(6) . . . .
H2 H Uiso 0.602(3) 0.818(2) 0.8290(10) 1.000 0.027(6) . . . .
H3 H Uiso 0.781(4) 0.821(3) 0.885(2) 1.000 0.042(8) . . . .
H4 H Uiso 0.704(4) 0.699(3) 0.803(2) 1.000 0.041(8) . . . .
H5 H Uiso 0.572(3) 0.535(2) 0.9500(10) 1.000 0.024(6) . . . .
H6 H Uiso 0.668(3) 0.514(3) 0.872(2) 1.000 0.036(8) . . . .
H7 H Uiso 0.764(4) 0.637(3) 0.953(2) 1.000 0.036(8) . . . .
H8 H Uiso 0.065(3) 0.532(2) 0.9360(10) 1.000 0.013(5) . . . .
H9 H Uiso -0.108(3) 0.315(2) 0.9190(10) 1.000 0.025(6) . . . .
H10 H Uiso 0.143(3) 0.166(2) 0.7380(10) 1.000 0.023(6) . . . .
H11 H Uiso 0.323(3) 0.380(2) 0.7520(10) 1.000 0.015(5) . . . .
H12 H Uiso 0.139(4) 0.817(3) 0.897(2) 1.000 0.043(8) . . . .
H13 H Uiso 0.179(4) 0.861(2) 0.992(2) 1.000 0.033(8) . . . .
H14 H Uiso 0.219(4) 0.962(3) 0.944(2) 1.000 0.046(8) . . . .
H15 H Uiso 0.638(4) 0.781(2) 1.067(2) 1.000 0.034(8) . . . .
H16 H Uiso 0.506(3) 0.880(2) 1.0900(10) 1.000 0.028(6) . . . .
H17 H Uiso 0.481(4) 0.753(3) 1.121(2) 1.000 0.042(8) . . . .
H21 H Uiso 0.913(3) 0.799(2) 0.7190(10) 1.000 0.018(6) . . . .
H22 H Uiso 1.220(3) 0.952(2) 0.7390(10) 1.000 0.013(5) . . . .
H23 H Uiso 1.389(4) 0.927(2) 0.6930(10) 1.000 0.034(8) . . . .
H24 H Uiso 1.334(4) 0.854(3) 0.761(2) 1.000 0.037(8) . . . .
H25 H Uiso 1.320(4) 0.684(2) 0.5900(10) 1.000 0.029(6) . . . .
H26 H Uiso 1.122(4) 0.584(3) 0.570(2) 1.000 0.030(6) . . . .
H27 H Uiso 1.259(4) 0.610(3) 0.651(2) 1.000 0.044(8) . . . .
H28 H Uiso 0.612(3) 0.573(2) 0.5690(10) 1.000 0.011(5) . . . .
H29 H Uiso 0.421(3) 0.361(2) 0.5560(10) 1.000 0.018(5) . . . .
H30 H Uiso 0.804(3) 0.339(2) 0.7270(10) 1.000 0.029(6) . . . .
H31 H Uiso 0.981(4) 0.552(3) 0.740(2) 1.000 0.039(8) . . . .
H32 H Uiso 0.804(3) 1.036(3) 0.6240(10) 1.000 0.032(6) . . . .
H33 H Uiso 0.743(3) 0.909(2) 0.549(2) 1.000 0.028(6) . . . .
H34 H Uiso 0.710(3) 0.891(2) 0.6330(10) 1.000 0.023(6) . . . .
H35 H Uiso 0.962(4) 0.689(3) 0.419(2) 1.000 0.037(8) . . . .
H36 H Uiso 1.002(4) 0.841(3) 0.469(2) 1.000 0.037(8) . . . .
H37 H Uiso 1.152(4) 0.761(3) 0.486(2) 1.000 0.052(9) . . . .

loop_
_atom_type_symbol
_atom_type_description
_atom_type_scat_dispersion_real
_atom_type_scat_dispersion_imag
_atom_type_scat_source
C C 0.0033 0.0016 ' International Tables Vol C Tables 4.2.6.8 and 6.1.1.4'
H H 0.0000 0.0000 ' International Tables Vol C Tables 4.2.6.8 and 6.1.1.4'
Cl Cl 0.1484 0.1585 ' International Tables Vol C Tables 4.2.6.8 and 6.1.1.4'
O O 0.0106 0.0060 ' International Tables Vol C Tables 4.2.6.8 and 6.1.1.4'

loop_
_geom_angle_atom_site_label_1
_geom_angle_atom_site_label_2
_geom_angle_atom_site_label_3
_geom_angle
_geom_angle_site_symmetry_1
_geom_angle_site_symmetry_2
_geom_angle_site_symmetry_3
_geom_angle_publ_flag
C1 O1 C12 112.11(19) . . . yes
C1 O2 C13 112.54(18) . . . yes
O1 C1 O2 114.18(16) . . . yes
O1 C1 C2 117.58(17) . . . yes
O1 C1 C3 116.49(18) . . . yes
O2 C1 C2 117.15(18) . . . yes
O2 C1 C3 119.70(18) . . . yes
C2 C1 C3 62.15(14) . . . no
C1 C2 C3 59.08(14) . . . no
C1 C2 C6 124.29(17) . . . no
C3 C2 C6 123.33(19) . . . no
C1 C3 C2 58.77(14) . . . no
C1 C3 C4 118.80(19) . . . no
C1 C3 C5 118.85(19) . . . no
C2 C3 C4 117.00(18) . . . no
C2 C3 C5 117.57(19) . . . no
C4 C3 C5 114.6(2) . . . no
C2 C6 C7 121.03(18) . . . no
C2 C6 C11 120.53(19) . . . no
C7 C6 C11 118.4(2) . . . no
C6 C7 C8 121.30(19) . . . no
C7 C8 C9 118.7(2) . . . no
Cl1 C9 C8 118.14(17) . . . yes
Cl1 C9 C10 120.02(16) . . . yes
C8 C9 C10 121.8(2) . . . no
C9 C10 C11 118.52(19) . . . no
C6 C11 C10 121.2(2) . . . no
C21 O21 C32 112.40(17) . . . yes
C21 O22 C33 112.27(19) . . . yes
C1 C2 H1 112.7(12) . . . no
C3 C2 H1 113.8(13) . . . no
C6 C2 H1 113.3(13) . . . no
C3 C4 H2 113.5(13) . . . no
H2 C4 H3 104(2) . . . no
H2 C4 H4 113(2) . . . no
H3 C4 H4 108(3) . . . no
C3 C4 H3 109.1(19) . . . no
C3 C4 H4 109(2) . . . no
C3 C5 H5 114.0(13) . . . no
H5 C5 H6 106(2) . . . no
C3 C5 H6 110.8(18) . . . no
C3 C5 H7 110(2) . . . no
H6 C5 H7 109(2) . . . no
H5 C5 H7 107(2) . . . no
C8 C7 H8 118.8(13) . . . no
C6 C7 H8 119.9(13) . . . no
C7 C8 H9 119.8(13) . . . no
C9 C8 H9 121.5(13) . . . no
C9 C10 H10 120.4(14) . . . no
C11 C10 H10 121.0(14) . . . no
C6 C11 H11 121.2(13) . . . no
C10 C11 H11 117.6(13) . . . no
O1 C12 H13 112.8(18) . . . no
O1 C12 H12 108.2(19) . . . no
H12 C12 H14 104(3) . . . no
O1 C12 H14 112.7(19) . . . no
H12 C12 H13 110(3) . . . no
H13 C12 H14 109(3) . . . no
O2 C13 H16 110.9(11) . . . no
O2 C13 H17 106.7(19) . . . no
H15 C13 H17 112(3) . . . no
H16 C13 H17 107(2) . . . no
H15 C13 H16 111(2) . . . no
O2 C13 H15 109.8(19) . . . no
O21 C21 O22 113.96(16) . . . yes
O21 C21 C22 117.94(17) . . . yes
O21 C21 C23 116.23(17) . . . yes
O22 C21 C22 116.77(18) . . . yes
O22 C21 C23 120.19(18) . . . yes
C22 C21 C23 62.39(15) . . . no
C21 C22 C23 59.00(14) . . . no
C21 C22 C26 125.29(16) . . . no
C23 C22 C26 123.07(19) . . . no
C21 C23 C22 58.61(14) . . . no
C21 C23 C24 119.4(2) . . . no
C21 C23 C25 118.19(19) . . . no
C22 C23 C24 116.84(18) . . . no
C22 C23 C25 117.80(19) . . . no
C24 C23 C25 114.7(2) . . . no
C22 C26 C27 122.11(19) . . . no
C22 C26 C31 119.90(18) . . . no
C27 C26 C31 117.8(2) . . . no
C26 C27 C28 121.35(19) . . . no
C27 C28 C29 118.91(19) . . . no
Cl2 C29 C28 119.27(17) . . . yes
Cl2 C29 C30 119.25(17) . . . yes
C28 C29 C30 121.5(2) . . . no
C29 C30 C31 118.85(19) . . . no
C26 C31 C30 121.59(19) . . . no
C21 C22 H21 111.4(12) . . . no
C23 C22 H21 112.4(13) . . . no
C26 C22 H21 114.4(12) . . . no
C23 C24 H22 109.5(13) . . . no
C23 C24 H23 111.3(11) . . . no
C23 C24 H24 109.3(19) . . . no
H22 C24 H23 109.2(19) . . . no
H22 C24 H24 110(2) . . . no
H23 C24 H24 108(2) . . . no
C23 C25 H25 111.5(14) . . . no
C23 C25 H26 111.5(19) . . . no
C23 C25 H27 112.7(19) . . . no
H25 C25 H26 107(2) . . . no
H25 C25 H27 107(2) . . . no
H26 C25 H27 107(3) . . . no
C26 C27 H28 118.8(14) . . . no
C28 C27 H28 119.8(14) . . . no
C27 C28 H29 121.5(13) . . . no
C29 C28 H29 119.6(13) . . . no
C29 C30 H30 120.7(13) . . . no
C31 C30 H30 120.4(13) . . . no
C26 C31 H31 120(2) . . . no
C30 C31 H31 118(2) . . . no
O21 C32 H32 107.6(14) . . . no
O21 C32 H33 110.5(15) . . . no
O21 C32 H34 110.3(13) . . . no
H32 C32 H33 106.4(18) . . . no
H32 C32 H34 111.7(18) . . . no
H33 C32 H34 110.3(18) . . . no
O22 C33 H35 108(2) . . . no
O22 C33 H36 109.6(19) . . . no
O22 C33 H37 111.0(19) . . . no
H35 C33 H36 110(3) . . . no
H35 C33 H37 112(3) . . . no
H36 C33 H37 107(3) . . . no

loop_
_geom_bond_atom_site_label_1
_geom_bond_atom_site_label_2
_geom_bond_distance
_geom_bond_site_symmetry_1
_geom_bond_site_symmetry_2
_geom_bond_publ_flag
Cl1 C9 1.745(3) . . yes
Cl2 C29 1.747(3) . . yes
O1 C1 1.389(3) . . yes
O1 C12 1.421(3) . . yes
O2 C13 1.440(4) . . yes
O2 C1 1.387(3) . . yes
C1 C3 1.501(3) . . no
C1 C2 1.496(3) . . no
C2 C3 1.547(3) . . no
C2 C6 1.495(3) . . no
C3 C5 1.503(3) . . no
C3 C4 1.509(3) . . no
C6 C7 1.388(3) . . no
C6 C11 1.393(3) . . no
C7 C8 1.386(3) . . no
C8 C9 1.382(3) . . no
C9 C10 1.376(3) . . no
C10 C11 1.391(3) . . no
O21 C21 1.398(3) . . yes
O21 C32 1.426(3) . . yes
O22 C33 1.437(4) . . yes
O22 C21 1.388(3) . . yes
C2 H1 0.973(19) . . no
C4 H2 0.98(2) . . no
C4 H3 1.00(3) . . no
C4 H4 0.96(3) . . no
C5 H5 0.98(2) . . no
C5 H7 0.96(3) . . no
C5 H6 1.00(3) . . no
C7 H8 0.97(2) . . no
C8 H9 0.90(2) . . no
C10 H10 0.91(2) . . no
C11 H11 0.94(2) . . no
C12 H12 0.95(3) . . no
C12 H13 0.97(3) . . no
C12 H14 0.93(3) . . no
C13 H16 1.01(2) . . no
C13 H17 0.98(3) . . no
C13 H15 0.95(3) . . no
C21 C22 1.493(3) . . no
C21 C23 1.499(3) . . no
C22 C23 1.550(3) . . no
C22 C26 1.493(3) . . no
C23 C24 1.511(4) . . no
C23 C25 1.507(4) . . no
C26 C27 1.392(3) . . no
C26 C31 1.394(3) . . no
C27 C28 1.389(3) . . no
C28 C29 1.379(3) . . no
C29 C30 1.377(3) . . no
C30 C31 1.386(3) . . no
C22 H21 1.016(19) . . no
C24 H22 0.94(2) . . no
C24 H23 1.01(3) . . no
C24 H24 1.02(3) . . no
C25 H25 0.94(3) . . no
C25 H26 0.96(3) . . no
C25 H27 0.99(3) . . no
C27 H28 0.88(2) . . no
C28 H29 0.93(2) . . no
C30 H30 0.94(2) . . no
C31 H31 0.90(3) . . no
C32 H32 0.97(3) . . no
C32 H33 0.95(3) . . no
C32 H34 0.98(2) . . no
C33 H35 0.92(3) . . no
C33 H36 0.99(3) . . no
C33 H37 1.02(3) . . no

loop_
_geom_hbond_atom_site_label_D
_geom_hbond_atom_site_label_H
_geom_hbond_atom_site_label_A
_geom_hbond_distance_DH
_geom_hbond_distance_HA
_geom_hbond_distance_DA
_geom_hbond_angle_DHA
_geom_hbond_site_symmetry_A
_geom_hbond_publ_flag
C7 H8 O2 0.97(2) 2.48(2) 2.935(3) 108.6(16) . yes
C8 H9 O2 0.90(2) 2.49(2) 3.383(3) 170.2(18) 2_567 yes
C24 H22 O21 0.94(2) 2.519(19) 2.860(4) 101.6(12) . yes
C25 H26 O22 0.96(3) 2.54(3) 2.912(4) 103(2) . yes
C28 H29 O22 0.93(2) 2.49(2) 3.407(3) 169.1(17) 2_666 yes

loop_
_geom_torsion_atom_site_label_1
_geom_torsion_atom_site_label_2
_geom_torsion_atom_site_label_3
_geom_torsion_atom_site_label_4
_geom_torsion
_geom_torsion_site_symmetry_1
_geom_torsion_site_symmetry_2
_geom_torsion_site_symmetry_3
_geom_torsion_site_symmetry_4
_geom_torsion_publ_flag
C12 O1 C1 O2 -64.6(3) . . . . no
C12 O1 C1 C2 78.4(3) . . . . no
C12 O1 C1 C3 149.3(2) . . . . no
C13 O2 C1 O1 -61.1(3) . . . . no
C13 O2 C1 C2 155.7(2) . . . . no
C13 O2 C1 C3 83.8(2) . . . . no
O1 C1 C2 C3 107.1(2) . . . . no
O1 C1 C2 C6 -141.4(2) . . . . no
O2 C1 C2 C3 -111.0(2) . . . . no
O2 C1 C2 C6 0.5(3) . . . . no
C3 C1 C2 C6 111.5(2) . . . . no
O1 C1 C3 C2 -108.77(19) . . . . no
O1 C1 C3 C4 -3.0(3) . . . . no
O1 C1 C3 C5 144.7(2) . . . . no
O2 C1 C3 C2 107.0(2) . . . . no
O2 C1 C3 C4 -147.2(2) . . . . no
O2 C1 C3 C5 0.5(3) . . . . no
C2 C1 C3 C4 105.8(2) . . . . no
C2 C1 C3 C5 -106.5(2) . . . . no
C1 C2 C3 C4 -108.9(2) . . . . no
C1 C2 C3 C5 108.7(2) . . . . no
C6 C2 C3 C1 -113.1(2) . . . . no
C6 C2 C3 C4 138.1(2) . . . . no
C6 C2 C3 C5 -4.4(3) . . . . no
C1 C2 C6 C7 38.8(3) . . . . no
C1 C2 C6 C11 -143.9(2) . . . . no
C3 C2 C6 C7 111.6(2) . . . . no
C3 C2 C6 C11 -71.2(2) . . . . no
C2 C6 C7 C8 178.63(19) . . . . no
C11 C6 C7 C8 1.3(3) . . . . no
C2 C6 C11 C10 -178.21(19) . . . . no
C7 C6 C11 C10 -0.9(3) . . . . no
C6 C7 C8 C9 0.0(3) . . . . no
C7 C8 C9 Cl1 177.93(16) . . . . no
C7 C8 C9 C10 -1.8(3) . . . . no
Cl1 C9 C10 C11 -177.50(16) . . . . no
C8 C9 C10 C11 2.2(3) . . . . no
C9 C10 C11 C6 -0.9(3) . . . . no
C32 O21 C21 O22 62.7(3) . . . . no
C32 O21 C21 C22 -79.8(3) . . . . no
C32 O21 C21 C23 -150.9(2) . . . . no
C33 O22 C21 O21 61.2(3) . . . . no
C33 O22 C21 C22 -155.9(2) . . . . no
C33 O22 C21 C23 -83.7(2) . . . . no
O21 C21 C22 C23 -106.7(2) . . . . no
O21 C21 C22 C26 142.5(2) . . . . no
O22 C21 C22 C23 111.8(2) . . . . no
O22 C21 C22 C26 1.1(3) . . . . no
C23 C21 C22 C26 -110.8(2) . . . . no
O21 C21 C23 C22 109.38(19) . . . . no
O21 C21 C23 C24 4.1(3) . . . . no
O21 C21 C23 C25 -143.6(2) . . . . no
O22 C21 C23 C22 -106.5(2) . . . . no
O22 C21 C23 C24 148.2(2) . . . . no
O22 C21 C23 C25 0.5(3) . . . . no
C22 C21 C23 C24 -105.3(2) . . . . no
C22 C21 C23 C25 107.0(2) . . . . no
C21 C22 C23 C24 109.6(2) . . . . no
C21 C22 C23 C25 -107.7(2) . . . . no
C26 C22 C23 C21 114.39(19) . . . . no
C26 C22 C23 C24 -136.0(2) . . . . no
C26 C22 C23 C25 6.7(3) . . . . no
C21 C22 C26 C27 -45.7(3) . . . . no
C21 C22 C26 C31 139.1(2) . . . . no
C23 C22 C26 C27 -118.7(2) . . . . no
C23 C22 C26 C31 66.1(2) . . . . no
C22 C26 C27 C28 -174.65(19) . . . . no
C31 C26 C27 C28 0.6(3) . . . . no
C22 C26 C31 C30 175.11(19) . . . . no
C27 C26 C31 C30 -0.3(3) . . . . no
C26 C27 C28 C29 -0.8(3) . . . . no
C27 C28 C29 Cl2 -179.83(16) . . . . no
C27 C28 C29 C30 0.6(3) . . . . no
Cl2 C29 C30 C31 -179.83(16) . . . . no
C28 C29 C30 C31 -0.2(3) . . . . no
C29 C30 C31 C26 0.1(3) . . . . no
